data_2220967
loop_
_publ_author_name
'Tai, Xi-Shi'
'Feng, Yi-Min'
'Liang, Zu-Pei'

_publ_section_title
;
 Pentaaquabis[4-(2-hydroxybenzylideneamino)benzenesulfonato]lead(II)
;
_journal_coeditor_code AT2722
_journal_issue 3
_journal_name_full 'Acta Crystallographica Section E'
_journal_page_first m275
_journal_page_last m276
_journal_paper_doi 10.1107/S1600536809004541
_journal_volume 65
_journal_year 2009
_chemical_formula_iupac '[Pb (C13 H10 N O4 S)2 (H2 O)5]'
_chemical_formula_sum 'C26 H30 N2 O13 Pb S2'
_chemical_formula_weight 849.83
_chemical_name_systematic
;
Pentaaquabis[4-(2-hydroxybenzylideneamino)benzenesulfonato]lead(II)
;
_space_group_IT_number 14
_symmetry_cell_setting monoclinic
_symmetry_space_group_name_Hall '-P 2ybc'
_symmetry_space_group_name_H-M 'P 1 21/c 1'
_atom_sites_solution_hydrogens geom
_atom_sites_solution_primary direct
_atom_sites_solution_secondary difmap
_audit_creation_method SHELXL97
_cell_angle_alpha 90.00
_cell_angle_beta 99.146(2)
_cell_angle_gamma 90.00
_cell_formula_units_Z 4
_cell_length_a 35.618(4)
_cell_length_b 7.3407(10)
_cell_length_c 11.6218(18)
_cell_measurement_reflns_used 7854
_cell_measurement_temperature 298(2)
_cell_measurement_theta_max 28.15
_cell_measurement_theta_min 2.319
_cell_volume 3000.0(7)
_computing_cell_refinement 'SAINT (Bruker, 2000)'
_computing_data_collection 'SMART (Bruker, 2000)'
_computing_data_reduction 'SAINT (Bruker, 2000)'
_computing_molecular_graphics 'SHELXTL (Sheldrick, 2008)'
_computing_publication_material 'SHELXTL (Sheldrick, 2008)'
_computing_structure_refinement 'SHELXL97 (Sheldrick, 2008)'
_computing_structure_solution 'SHELXS97 (Sheldrick, 2008)'
_diffrn_ambient_temperature 298(2)
_diffrn_measured_fraction_theta_full 0.995
_diffrn_measured_fraction_theta_max 0.995
_diffrn_measurement_device_type 'Bruker SMART CCD area-detector'
_diffrn_measurement_method '\f and \w'
_diffrn_radiation_monochromator graphite
_diffrn_radiation_source 'fine-focus sealed tube'
_diffrn_radiation_type MoK\a
_diffrn_radiation_wavelength 0.71073
_diffrn_reflns_av_R_equivalents 0.0453
_diffrn_reflns_av_sigmaI/netI 0.0483
_diffrn_reflns_limit_h_max 42
_diffrn_reflns_limit_h_min -38
_diffrn_reflns_limit_k_max 8
_diffrn_reflns_limit_k_min -8
_diffrn_reflns_limit_l_max 13
_diffrn_reflns_limit_l_min -12
_diffrn_reflns_number 14411
_diffrn_reflns_theta_full 25.01
_diffrn_reflns_theta_max 25.01
_diffrn_reflns_theta_min 2.83
_exptl_absorpt_coefficient_mu 5.832
_exptl_absorpt_correction_T_max 0.2153
_exptl_absorpt_correction_T_min 0.1585
_exptl_absorpt_correction_type multi-scan
_exptl_absorpt_process_details '(SADABS; Bruker, 2000)'
_exptl_crystal_colour colourless
_exptl_crystal_density_diffrn 1.882
_exptl_crystal_density_method 'not measured'
_exptl_crystal_description block
_exptl_crystal_F_000 1672
_exptl_crystal_size_max 0.50
_exptl_crystal_size_mid 0.40
_exptl_crystal_size_min 0.38
_refine_diff_density_max 1.947
_refine_diff_density_min -4.099
_refine_ls_extinction_method none
_refine_ls_goodness_of_fit_ref 1.088
_refine_ls_hydrogen_treatment constr
_refine_ls_matrix_type full
_refine_ls_number_parameters 397
_refine_ls_number_reflns 5264
_refine_ls_number_restraints 0
_refine_ls_restrained_S_all 1.088
_refine_ls_R_factor_all 0.0585
_refine_ls_R_factor_gt 0.0509
_refine_ls_shift/su_max 0.001
_refine_ls_shift/su_mean 0.000
_refine_ls_structure_factor_coef Fsqd
_refine_ls_weighting_details 'calc w = 1/[\s^2^(Fo^2^)+(0.0518P)^2^+32.8197P] where P=(Fo^2^+2Fc^2^)/3'
_refine_ls_weighting_scheme calc
_refine_ls_wR_factor_gt 0.1260
_refine_ls_wR_factor_ref 0.1293
_reflns_number_gt 4635
_reflns_number_total 5264
_reflns_threshold_expression I>2\s(I)
_cod_data_source_file at2722.cif
_cod_data_source_block I
_cod_original_sg_symbol_H-M 'P 21/c'
_cod_database_code 2220967
_cod_database_fobs_code 2220967

loop_
_symmetry_equiv_pos_as_xyz
'x, y, z'
'-x, y+1/2, -z+1/2'
'-x, -y, -z'
'x, -y-1/2, z-1/2'

loop_
_atom_site_type_symbol
_atom_site_label
_atom_site_fract_x
_atom_site_fract_y
_atom_site_fract_z
_atom_site_U_iso_or_equiv
_atom_site_adp_type
_atom_site_calc_flag
_atom_site_refinement_flags
_atom_site_occupancy
_atom_site_disorder_assembly
_atom_site_disorder_group
Pb Pb1 0.254090(10) 0.60871(5) 0.70033(3) 0.02876(13) Uani d . 1 . .
N N1 0.4786(2) 0.3808(10) 0.7656(6) 0.0272(17) Uani d . 1 . .
N N2 0.0183(2) 0.8703(10) 0.7901(6) 0.0300(18) Uani d . 1 . .
O O1 0.29367(18) 0.3019(11) 0.6522(7) 0.0485(19) Uani d . 1 . .
O O2 0.3039(2) 0.5492(12) 0.5314(8) 0.059(2) Uani d . 1 . .
O O3 0.3111(2) 0.2452(14) 0.4657(8) 0.071(3) Uani d . 1 . .
O O4 0.53202(17) 0.4584(10) 0.9417(5) 0.0378(16) Uani d . 1 . .
H H4 0.5103 0.4481 0.9062 0.057 Uiso calc R 1 . .
O O5 0.20067(17) 0.7699(8) 0.7789(5) 0.0307(14) Uani d . 1 . .
O O6 0.18530(18) 1.0295(9) 0.6507(5) 0.0316(14) Uani d . 1 . .
O O7 0.19465(18) 1.0692(9) 0.8588(6) 0.0359(15) Uani d . 1 . .
O O8 -0.03384(18) 0.9558(10) 0.9153(5) 0.0377(16) Uani d . 1 . .
H H8 -0.0123 0.9362 0.9013 0.057 Uiso calc R 1 . .
O O9 0.2255(3) 0.7960(11) 0.5263(6) 0.063(2) Uani d . 1 . .
H H9A 0.2062 0.8562 0.5397 0.076 Uiso d R 1 . .
H H9B 0.2194 0.7307 0.4658 0.076 Uiso d R 1 . .
O O10 0.2010(2) 0.4078(9) 0.5991(5) 0.0408(17) Uani d . 1 . .
H H10A 0.2025 0.3012 0.6280 0.049 Uiso d R 1 . .
H H10B 0.2016 0.4010 0.5264 0.049 Uiso d R 1 . .
O O11 0.2377(2) 0.3831(9) 0.8548(6) 0.0445(18) Uani d . 1 . .
H H11A 0.2571 0.3215 0.8837 0.053 Uiso d R 1 . .
H H11B 0.2202 0.3106 0.8253 0.053 Uiso d R 1 . .
O O12 0.3084(2) 0.6237(10) 0.8910(6) 0.052(2) Uani d . 1 . .
H H12A 0.3089 0.5257 0.9302 0.062 Uiso d R 1 . .
H H12B 0.3046 0.7129 0.9344 0.062 Uiso d R 1 . .
O O13 0.2833(2) 0.9472(11) 0.7455(8) 0.058(2) Uani d . 1 . .
H H13A 0.2818 0.9843 0.8139 0.069 Uiso d R 1 . .
H H13B 0.2740 1.0255 0.6951 0.069 Uiso d R 1 . .
S S1 0.31440(6) 0.3667(3) 0.56240(19) 0.0272(5) Uani d . 1 . .
S S2 0.18201(6) 0.9476(3) 0.76156(17) 0.0231(4) Uani d . 1 . .
C C1 0.3629(2) 0.3685(11) 0.6230(7) 0.0237(18) Uani d . 1 . .
C C2 0.3894(3) 0.4201(13) 0.5545(7) 0.028(2) Uani d . 1 . .
H H2 0.3812 0.4521 0.4771 0.034 Uiso calc R 1 . .
C C3 0.4275(2) 0.4250(13) 0.5985(7) 0.030(2) Uani d . 1 . .
H H3 0.4451 0.4616 0.5518 0.036 Uiso calc R 1 . .
C C4 0.4396(2) 0.3745(12) 0.7138(8) 0.0269(19) Uani d . 1 . .
C C5 0.4133(2) 0.3274(13) 0.7839(7) 0.0269(19) Uani d . 1 . .
H H5 0.4215 0.2999 0.8620 0.032 Uiso calc R 1 . .
C C6 0.3745(2) 0.3204(13) 0.7387(7) 0.030(2) Uani d . 1 . .
H H6 0.3569 0.2843 0.7852 0.036 Uiso calc R 1 . .
C C7 0.5050(3) 0.3422(13) 0.7080(8) 0.029(2) Uani d . 1 . .
H H7 0.4983 0.3024 0.6315 0.035 Uiso calc R 1 . .
C C8 0.5449(2) 0.3570(12) 0.7553(7) 0.0233(18) Uani d . 1 . .
C C9 0.5573(2) 0.4157(12) 0.8698(7) 0.0258(19) Uani d . 1 . .
C C10 0.5957(2) 0.4223(13) 0.9124(7) 0.029(2) Uani d . 1 . .
H H10 0.6039 0.4594 0.9888 0.035 Uiso calc R 1 . .
C C11 0.6218(3) 0.3746(13) 0.8431(9) 0.035(2) Uani d . 1 . .
H H11 0.6476 0.3820 0.8725 0.042 Uiso calc R 1 . .
C C12 0.6104(3) 0.3158(14) 0.7307(8) 0.034(2) Uani d . 1 . .
H H12 0.6284 0.2837 0.6845 0.041 Uiso calc R 1 . .
C C13 0.5724(3) 0.3050(12) 0.6873(8) 0.029(2) Uani d . 1 . .
H H13 0.5647 0.2626 0.6118 0.035 Uiso calc R 1 . .
C C14 0.1336(2) 0.9073(11) 0.7639(7) 0.0232(18) Uani d . 1 . .
C C15 0.1065(2) 0.9479(12) 0.6678(7) 0.0259(19) Uani d . 1 . .
H H15 0.1143 0.9861 0.5989 0.031 Uiso calc R 1 . .
C C16 0.0686(3) 0.9325(13) 0.6734(8) 0.029(2) Uani d . 1 . .
H H16 0.0507 0.9622 0.6088 0.035 Uiso calc R 1 . .
C C17 0.0565(2) 0.8722(11) 0.7757(7) 0.0233(18) Uani d . 1 . .
C C18 0.0838(2) 0.8274(13) 0.8711(7) 0.0268(19) Uani d . 1 . .
H H18 0.0761 0.7855 0.9392 0.032 Uiso calc R 1 . .
C C19 0.1220(2) 0.8443(13) 0.8661(7) 0.0263(19) Uani d . 1 . .
H H19 0.1400 0.8139 0.9303 0.032 Uiso calc R 1 . .
C C20 -0.0091(3) 0.8373(12) 0.7066(8) 0.0279(19) Uani d . 1 . .
H H20 -0.0029 0.7985 0.6358 0.034 Uiso calc R 1 . .
C C21 -0.0482(2) 0.8562(12) 0.7154(7) 0.0249(19) Uani d . 1 . .
C C22 -0.0593(3) 0.9194(12) 0.8203(7) 0.0264(19) Uani d . 1 . .
C C23 -0.0983(3) 0.9433(13) 0.8238(8) 0.031(2) Uani d . 1 . .
H H23 -0.1062 0.9860 0.8915 0.037 Uiso calc R 1 . .
C C24 -0.1247(3) 0.9040(13) 0.7285(9) 0.035(2) Uani d . 1 . .
H H24 -0.1503 0.9207 0.7327 0.042 Uiso calc R 1 . .
C C25 -0.1145(3) 0.8408(14) 0.6267(9) 0.037(2) Uani d . 1 . .
H H25 -0.1330 0.8145 0.5628 0.045 Uiso calc R 1 . .
C C26 -0.0766(3) 0.8169(13) 0.6208(8) 0.032(2) Uani d . 1 . .
H H26 -0.0695 0.7736 0.5521 0.039 Uiso calc R 1 . .

loop_
_atom_site_aniso_label
_atom_site_aniso_U_11
_atom_site_aniso_U_22
_atom_site_aniso_U_33
_atom_site_aniso_U_12
_atom_site_aniso_U_13
_atom_site_aniso_U_23
Pb1 0.0247(2) 0.0297(2) 0.03319(19) 0.00055(15) 0.00855(13) -0.00043(15)
N1 0.024(4) 0.032(5) 0.024(3) 0.000(3) 0.000(3) 0.001(3)
N2 0.020(4) 0.033(5) 0.038(4) 0.001(3) 0.008(3) 0.002(3)
O1 0.020(3) 0.059(5) 0.068(5) 0.004(3) 0.010(3) 0.007(4)
O2 0.023(4) 0.064(6) 0.087(6) 0.011(4) 0.003(4) 0.022(5)
O3 0.022(4) 0.099(7) 0.086(6) 0.004(4) -0.006(4) -0.060(6)
O4 0.018(3) 0.064(5) 0.031(3) 0.004(3) 0.003(3) -0.007(3)
O5 0.027(3) 0.026(3) 0.042(3) 0.006(3) 0.014(3) 0.008(3)
O6 0.033(4) 0.029(4) 0.035(3) 0.000(3) 0.014(3) 0.010(3)
O7 0.030(4) 0.036(4) 0.043(4) -0.004(3) 0.010(3) -0.004(3)
O8 0.024(3) 0.060(5) 0.030(3) -0.005(3) 0.008(3) -0.008(3)
O9 0.106(7) 0.050(5) 0.033(4) 0.023(5) 0.010(4) 0.002(4)
O10 0.053(5) 0.037(4) 0.029(3) -0.008(3) -0.004(3) 0.005(3)
O11 0.043(4) 0.038(4) 0.049(4) -0.008(3) -0.002(3) 0.012(3)
O12 0.061(5) 0.046(5) 0.044(4) -0.009(4) -0.005(4) -0.003(3)
O13 0.054(5) 0.040(5) 0.076(5) -0.012(4) -0.001(4) -0.003(4)
S1 0.0165(10) 0.0292(13) 0.0351(11) 0.0024(9) 0.0015(9) -0.0059(9)
S2 0.0201(10) 0.0231(11) 0.0276(10) 0.0001(9) 0.0078(8) 0.0026(9)
C1 0.021(4) 0.020(5) 0.030(4) 0.001(4) 0.005(3) -0.007(4)
C2 0.028(5) 0.034(5) 0.021(4) 0.003(4) 0.000(4) 0.003(4)
C3 0.019(4) 0.040(6) 0.031(5) -0.002(4) 0.005(4) 0.006(4)
C4 0.021(4) 0.024(5) 0.034(5) -0.004(4) 0.001(4) -0.003(4)
C5 0.020(4) 0.037(5) 0.024(4) 0.006(4) 0.002(3) -0.001(4)
C6 0.022(5) 0.036(5) 0.032(5) 0.002(4) 0.008(4) 0.009(4)
C7 0.029(5) 0.028(5) 0.029(4) -0.001(4) 0.002(4) 0.001(4)
C8 0.019(4) 0.021(5) 0.029(4) 0.003(4) -0.001(3) 0.002(3)
C9 0.021(4) 0.029(5) 0.028(4) 0.000(4) 0.008(4) 0.004(4)
C10 0.024(5) 0.038(6) 0.026(4) -0.004(4) 0.003(4) 0.000(4)
C11 0.022(5) 0.032(6) 0.051(6) 0.000(4) 0.002(4) 0.009(4)
C12 0.022(5) 0.040(6) 0.044(5) 0.006(4) 0.013(4) 0.001(5)
C13 0.033(5) 0.024(5) 0.032(5) 0.006(4) 0.008(4) -0.002(4)
C14 0.023(4) 0.019(4) 0.030(4) 0.003(4) 0.011(3) -0.002(3)
C15 0.026(5) 0.029(5) 0.024(4) 0.004(4) 0.007(3) 0.005(4)
C16 0.025(5) 0.031(5) 0.030(4) -0.004(4) -0.005(4) 0.002(4)
C17 0.017(4) 0.018(5) 0.037(5) 0.003(3) 0.011(4) -0.002(4)
C18 0.025(5) 0.031(5) 0.026(4) -0.004(4) 0.008(4) 0.004(4)
C19 0.025(5) 0.031(5) 0.022(4) 0.005(4) 0.003(3) 0.004(4)
C20 0.031(5) 0.024(5) 0.030(4) 0.003(4) 0.010(4) 0.000(4)
C21 0.022(4) 0.021(5) 0.032(4) -0.001(4) 0.007(4) 0.004(4)
C22 0.030(5) 0.020(5) 0.029(4) -0.006(4) 0.006(4) 0.001(4)
C23 0.025(5) 0.036(5) 0.035(5) 0.000(4) 0.013(4) 0.000(4)
C24 0.027(5) 0.030(5) 0.050(6) -0.006(4) 0.012(4) 0.006(4)
C25 0.036(6) 0.033(6) 0.042(5) -0.019(5) 0.005(4) -0.003(4)
C26 0.040(6) 0.030(5) 0.028(4) -0.004(5) 0.008(4) -0.001(4)

loop_
_atom_type_symbol
_atom_type_description
_atom_type_scat_dispersion_real
_atom_type_scat_dispersion_imag
_atom_type_scat_source
C C 0.0033 0.0016 'International Tables Vol C Tables 4.2.6.8 and 6.1.1.4'
H H 0.0000 0.0000 'International Tables Vol C Tables 4.2.6.8 and 6.1.1.4'
N N 0.0061 0.0033 'International Tables Vol C Tables 4.2.6.8 and 6.1.1.4'
O O 0.0106 0.0060 'International Tables Vol C Tables 4.2.6.8 and 6.1.1.4'
Pb Pb -3.3944 10.1111 'International Tables Vol C Tables 4.2.6.8 and 6.1.1.4'
S S 0.1246 0.1234 'International Tables Vol C Tables 4.2.6.8 and 6.1.1.4'

loop_
_geom_angle_atom_site_label_1
_geom_angle_atom_site_label_2
_geom_angle_atom_site_label_3
_geom_angle_site_symmetry_1
_geom_angle_site_symmetry_3
_geom_angle
_geom_angle_publ_flag
O9 Pb1 O5 . . 78.7(2) n
O9 Pb1 O10 . . 76.6(3) n
O5 Pb1 O10 . . 83.8(2) n
O9 Pb1 O11 . . 143.3(3) n
O5 Pb1 O11 . . 77.4(2) n
O10 Pb1 O11 . . 73.4(2) n
O9 Pb1 O12 . . 141.3(3) n
O5 Pb1 O12 . . 99.5(2) n
O10 Pb1 O12 . . 142.0(2) n
O11 Pb1 O12 . . 70.5(2) n
O9 Pb1 O13 . . 75.5(3) n
O5 Pb1 O13 . . 77.9(2) n
O10 Pb1 O13 . . 149.1(2) n
O11 Pb1 O13 . . 125.2(2) n
O12 Pb1 O13 . . 66.5(2) n
O9 Pb1 O1 . . 115.9(2) n
O5 Pb1 O1 . . 153.1(2) n
O10 Pb1 O1 . . 78.4(2) n
O11 Pb1 O1 . . 78.2(2) n
O12 Pb1 O1 . . 83.0(2) n
O13 Pb1 O1 . . 126.4(2) n
O9 Pb1 O2 . . 75.6(2) n
O5 Pb1 O2 . . 153.7(2) n
O10 Pb1 O2 . . 95.2(2) n
O11 Pb1 O2 . . 127.6(2) n
O12 Pb1 O2 . . 97.3(2) n
O13 Pb1 O2 . . 90.7(3) n
O1 Pb1 O2 . . 49.4(2) n
C7 N1 C4 . . 121.6(7) ?
C20 N2 C17 . . 123.3(8) ?
S1 O1 Pb1 . . 102.3(4) y
S1 O2 Pb1 . . 97.8(4) y
C9 O4 H4 . . 109.5 ?
S2 O5 Pb1 . . 135.9(3) ?
C22 O8 H8 . . 109.5 ?
Pb1 O9 H9A . . 111.8 ?
Pb1 O9 H9B . . 111.9 ?
H9A O9 H9B . . 109.8 ?
Pb1 O10 H10A . . 111.0 ?
Pb1 O10 H10B . . 111.2 ?
H10A O10 H10B . . 109.2 ?
Pb1 O11 H11A . . 110.9 ?
Pb1 O11 H11B . . 110.8 ?
H11A O11 H11B . . 109.0 ?
Pb1 O12 H12A . . 110.9 ?
Pb1 O12 H12B . . 110.9 ?
H12A O12 H12B . . 109.0 ?
Pb1 O13 H13A . . 113.2 ?
Pb1 O13 H13B . . 113.0 ?
H13A O13 H13B . . 110.6 ?
O2 S1 O3 . . 113.8(6) ?
O2 S1 O1 . . 110.4(5) ?
O3 S1 O1 . . 112.0(5) ?
O2 S1 C1 . . 107.2(4) ?
O3 S1 C1 . . 105.9(4) ?
O1 S1 C1 . . 107.1(4) ?
O6 S2 O7 . . 112.3(4) ?
O6 S2 O5 . . 113.3(4) ?
O7 S2 O5 . . 111.2(4) ?
O6 S2 C14 . . 107.7(4) ?
O7 S2 C14 . . 106.0(4) ?
O5 S2 C14 . . 105.9(4) ?
C2 C1 C6 . . 120.2(8) ?
C2 C1 S1 . . 119.2(7) ?
C6 C1 S1 . . 120.5(7) ?
C3 C2 C1 . . 121.2(8) ?
C3 C2 H2 . . 119.4 ?
C1 C2 H2 . . 119.4 ?
C2 C3 C4 . . 119.1(8) ?
C2 C3 H3 . . 120.5 ?
C4 C3 H3 . . 120.5 ?
C5 C4 C3 . . 120.2(8) ?
C5 C4 N1 . . 117.8(8) ?
C3 C4 N1 . . 121.9(8) ?
C4 C5 C6 . . 120.6(8) ?
C4 C5 H5 . . 119.7 ?
C6 C5 H5 . . 119.7 ?
C1 C6 C5 . . 118.6(8) ?
C1 C6 H6 . . 120.7 ?
C5 C6 H6 . . 120.7 ?
N1 C7 C8 . . 123.3(8) ?
N1 C7 H7 . . 118.4 ?
C8 C7 H7 . . 118.4 ?
C9 C8 C13 . . 118.2(8) ?
C9 C8 C7 . . 121.8(8) ?
C13 C8 C7 . . 119.9(8) ?
O4 C9 C10 . . 119.1(8) ?
O4 C9 C8 . . 121.0(8) ?
C10 C9 C8 . . 119.8(8) ?
C11 C10 C9 . . 120.4(8) ?
C11 C10 H10 . . 119.8 ?
C9 C10 H10 . . 119.8 ?
C10 C11 C12 . . 121.0(9) ?
C10 C11 H11 . . 119.5 ?
C12 C11 H11 . . 119.5 ?
C13 C12 C11 . . 119.5(9) ?
C13 C12 H12 . . 120.2 ?
C11 C12 H12 . . 120.2 ?
C12 C13 C8 . . 121.0(8) ?
C12 C13 H13 . . 119.5 ?
C8 C13 H13 . . 119.5 ?
C15 C14 C19 . . 119.6(8) ?
C15 C14 S2 . . 120.7(6) ?
C19 C14 S2 . . 119.5(7) ?
C16 C15 C14 . . 120.7(8) ?
C16 C15 H15 . . 119.7 ?
C14 C15 H15 . . 119.7 ?
C15 C16 C17 . . 120.3(8) ?
C15 C16 H16 . . 119.8 ?
C17 C16 H16 . . 119.8 ?
C18 C17 N2 . . 118.2(7) ?
C18 C17 C16 . . 118.8(8) ?
N2 C17 C16 . . 122.7(8) ?
C19 C18 C17 . . 121.0(8) ?
C19 C18 H18 . . 119.5 ?
C17 C18 H18 . . 119.5 ?
C18 C19 C14 . . 119.5(8) ?
C18 C19 H19 . . 120.2 ?
C14 C19 H19 . . 120.2 ?
N2 C20 C21 . . 124.2(8) ?
N2 C20 H20 . . 117.9 ?
C21 C20 H20 . . 117.9 ?
C26 C21 C22 . . 118.6(8) ?
C26 C21 C20 . . 121.1(8) ?
C22 C21 C20 . . 120.3(8) ?
O8 C22 C23 . . 119.6(8) ?
O8 C22 C21 . . 121.9(8) ?
C23 C22 C21 . . 118.5(8) ?
C24 C23 C22 . . 120.4(8) ?
C24 C23 H23 . . 119.8 ?
C22 C23 H23 . . 119.8 ?
C23 C24 C25 . . 122.0(9) ?
C23 C24 H24 . . 119.0 ?
C25 C24 H24 . . 119.0 ?
C24 C25 C26 . . 118.8(9) ?
C24 C25 H25 . . 120.6 ?
C26 C25 H25 . . 120.6 ?
C25 C26 C21 . . 121.7(9) ?
C25 C26 H26 . . 119.1 ?
C21 C26 H26 . . 119.1 ?

loop_
_geom_bond_atom_site_label_1
_geom_bond_atom_site_label_2
_geom_bond_site_symmetry_2
_geom_bond_distance
_geom_bond_publ_flag
Pb1 O9 . 2.523(7) y
Pb1 O5 . 2.531(6) y
Pb1 O10 . 2.534(7) y
Pb1 O11 . 2.576(7) y
Pb1 O12 . 2.702(7) y
Pb1 O13 . 2.713(8) y
Pb1 O1 . 2.761(8) y
Pb1 O2 . 2.882(8) y
N1 C7 . 1.268(11) ?
N1 C4 . 1.426(11) ?
N2 C20 . 1.284(12) ?
N2 C17 . 1.398(11) ?
O1 S1 . 1.452(7) ?
O2 S1 . 1.421(9) ?
O3 S1 . 1.425(8) ?
O4 C9 . 1.358(10) ?
O4 H4 . 0.8200 ?
O5 S2 . 1.463(6) ?
O6 S2 . 1.443(6) ?
O7 S2 . 1.454(7) ?
O8 C22 . 1.340(10) ?
O8 H8 . 0.8200 ?
O9 H9A . 0.8501 ?
O9 H9B . 0.8500 ?
O10 H10A . 0.8500 ?
O10 H10B . 0.8500 ?
O11 H11A . 0.8500 ?
O11 H11B . 0.8501 ?
O12 H12A . 0.8500 ?
O12 H12B . 0.8500 ?
O13 H13A . 0.8500 ?
O13 H13B . 0.8500 ?
S1 C1 . 1.759(9) ?
S2 C14 . 1.754(9) ?
C1 C2 . 1.379(12) ?
C1 C6 . 1.388(12) ?
C2 C3 . 1.376(12) ?
C2 H2 . 0.9300 ?
C3 C4 . 1.391(12) ?
C3 H3 . 0.9300 ?
C4 C5 . 1.378(12) ?
C5 C6 . 1.400(12) ?
C5 H5 . 0.9300 ?
C6 H6 . 0.9300 ?
C7 C8 . 1.443(12) ?
C7 H7 . 0.9300 ?
C8 C9 . 1.402(12) ?
C8 C13 . 1.407(12) ?
C9 C10 . 1.380(12) ?
C10 C11 . 1.369(13) ?
C10 H10 . 0.9300 ?
C11 C12 . 1.373(14) ?
C11 H11 . 0.9300 ?
C12 C13 . 1.370(13) ?
C12 H12 . 0.9300 ?
C13 H13 . 0.9300 ?
C14 C15 . 1.386(12) ?
C14 C19 . 1.397(12) ?
C15 C16 . 1.369(12) ?
C15 H15 . 0.9300 ?
C16 C17 . 1.399(12) ?
C16 H16 . 0.9300 ?
C17 C18 . 1.392(12) ?
C18 C19 . 1.377(12) ?
C18 H18 . 0.9300 ?
C19 H19 . 0.9300 ?
C20 C21 . 1.422(12) ?
C20 H20 . 0.9300 ?
C21 C26 . 1.399(12) ?
C21 C22 . 1.418(12) ?
C22 C23 . 1.407(12) ?
C23 C24 . 1.364(13) ?
C23 H23 . 0.9300 ?
C24 C25 . 1.372(14) ?
C24 H24 . 0.9300 ?
C25 C26 . 1.376(14) ?
C25 H25 . 0.9300 ?
C26 H26 . 0.9300 ?

loop_
_geom_hbond_atom_site_label_D
_geom_hbond_atom_site_label_H
_geom_hbond_atom_site_label_A
_geom_hbond_site_symmetry_A
_geom_hbond_distance_DH
_geom_hbond_distance_HA
_geom_hbond_distance_DA
_geom_hbond_angle_DHA
_geom_hbond_publ_flag
O4 H4 N1 . 0.8200 1.9000 2.626(9) 147.00 yes
O4 H4 O4 3_667 0.8200 2.5900 2.897(9) 104.00 yes
O8 H8 N2 . 0.8200 1.8800 2.611(10) 147.00 yes
O8 H8 O8 3_577 0.8200 2.6000 2.933(9) 106.00 yes
O9 H9A O6 . 0.8500 2.0400 2.781(11) 146.00 yes
O9 H9B O5 4_564 0.8500 2.1700 2.911(9) 146.00 yes
O10 H10A O6 1_545 0.8500 2.1200 2.914(9) 156.00 yes
O10 H10B O7 4_564 0.8500 1.9400 2.771(9) 167.00 yes
O11 H11A O3 4_555 0.8500 2.0700 2.883(11) 162.00 yes
O11 H11B O7 1_545 0.8500 2.0600 2.772(9) 141.00 yes
O12 H12A O3 4_555 0.8500 2.0300 2.841(13) 159.00 yes
O12 H12B O2 4_565 0.8500 2.0800 2.922(11) 170.00 yes
O13 H13A O2 4_565 0.8500 2.5400 3.287(13) 148.00 yes
O13 H13B O1 1_565 0.8500 2.2300 2.867(11) 132.00 yes
C6 H6 O1 . 0.9300 2.5200 2.898(10) 104.00 yes
C15 H15 O6 . 0.9300 2.5200 2.907(10) 105.00 yes

loop_
_geom_torsion_atom_site_label_1
_geom_torsion_atom_site_label_2
_geom_torsion_atom_site_label_3
_geom_torsion_atom_site_label_4
_geom_torsion_site_symmetry_1
_geom_torsion_site_symmetry_2
_geom_torsion_site_symmetry_3
_geom_torsion_site_symmetry_4
_geom_torsion
_geom_torsion_publ_flag
O9 Pb1 O1 S1 . . . . 41.2(5) ?
O5 Pb1 O1 S1 . . . . 159.5(3) ?
O10 Pb1 O1 S1 . . . . 110.0(4) ?
O11 Pb1 O1 S1 . . . . -174.8(4) ?
O12 Pb1 O1 S1 . . . . -103.3(4) ?
O13 Pb1 O1 S1 . . . . -49.5(5) ?
O2 Pb1 O1 S1 . . . . 2.6(3) ?
O9 Pb1 O2 S1 . . . . -147.3(5) ?
O5 Pb1 O2 S1 . . . . -158.9(4) ?
O10 Pb1 O2 S1 . . . . -72.5(4) ?
O11 Pb1 O2 S1 . . . . 0.5(5) ?
O12 Pb1 O2 S1 . . . . 71.5(4) ?
O13 Pb1 O2 S1 . . . . 137.9(4) ?
O1 Pb1 O2 S1 . . . . -2.7(3) ?
O9 Pb1 O5 S2 . . . . -33.1(5) ?
O10 Pb1 O5 S2 . . . . -110.6(5) ?
O11 Pb1 O5 S2 . . . . 175.1(6) ?
O12 Pb1 O5 S2 . . . . 107.6(5) ?
O13 Pb1 O5 S2 . . . . 44.4(5) ?
O1 Pb1 O5 S2 . . . . -159.1(4) ?
O2 Pb1 O5 S2 . . . . -21.5(9) ?
Pb1 O2 S1 O3 . . . . 131.0(4) ?
Pb1 O2 S1 O1 . . . . 4.1(5) ?
Pb1 O2 S1 C1 . . . . -112.2(3) ?
Pb1 O1 S1 O2 . . . . -4.3(5) ?
Pb1 O1 S1 O3 . . . . -132.3(4) ?
Pb1 O1 S1 C1 . . . . 112.1(3) ?
Pb1 O5 S2 O6 . . . . 24.2(7) ?
Pb1 O5 S2 O7 . . . . -103.3(5) ?
Pb1 O5 S2 C14 . . . . 142.0(5) ?
O2 S1 C1 C2 . . . . -63.3(8) ?
O3 S1 C1 C2 . . . . 58.5(9) ?
O1 S1 C1 C2 . . . . 178.2(7) ?
O2 S1 C1 C6 . . . . 116.0(8) ?
O3 S1 C1 C6 . . . . -122.1(8) ?
O1 S1 C1 C6 . . . . -2.5(9) ?
C6 C1 C2 C3 . . . . 0.1(14) ?
S1 C1 C2 C3 . . . . 179.4(7) ?
C1 C2 C3 C4 . . . . 0.9(14) ?
C2 C3 C4 C5 . . . . -2.6(14) ?
C2 C3 C4 N1 . . . . -178.4(8) ?
C7 N1 C4 C5 . . . . 148.1(9) ?
C7 N1 C4 C3 . . . . -36.0(13) ?
C3 C4 C5 C6 . . . . 3.4(14) ?
N1 C4 C5 C6 . . . . 179.4(8) ?
C2 C1 C6 C5 . . . . 0.7(14) ?
S1 C1 C6 C5 . . . . -178.7(7) ?
C4 C5 C6 C1 . . . . -2.4(14) ?
C4 N1 C7 C8 . . . . 176.4(8) ?
N1 C7 C8 C9 . . . . 0.1(14) ?
N1 C7 C8 C13 . . . . 177.6(9) ?
C13 C8 C9 O4 . . . . -176.4(8) ?
C7 C8 C9 O4 . . . . 1.1(13) ?
C13 C8 C9 C10 . . . . 0.4(13) ?
C7 C8 C9 C10 . . . . 178.0(8) ?
O4 C9 C10 C11 . . . . 178.0(9) ?
C8 C9 C10 C11 . . . . 1.0(14) ?
C9 C10 C11 C12 . . . . -1.3(15) ?
C10 C11 C12 C13 . . . . 0.1(15) ?
C11 C12 C13 C8 . . . . 1.4(15) ?
C9 C8 C13 C12 . . . . -1.7(14) ?
C7 C8 C13 C12 . . . . -179.3(9) ?
O6 S2 C14 C15 . . . . 2.0(8) ?
O7 S2 C14 C15 . . . . 122.4(7) ?
O5 S2 C14 C15 . . . . -119.4(7) ?
O6 S2 C14 C19 . . . . -173.9(7) ?
O7 S2 C14 C19 . . . . -53.6(8) ?
O5 S2 C14 C19 . . . . 64.7(8) ?
C19 C14 C15 C16 . . . . 2.1(13) ?
S2 C14 C15 C16 . . . . -173.9(7) ?
C14 C15 C16 C17 . . . . -1.1(14) ?
C20 N2 C17 C18 . . . . -151.5(9) ?
C20 N2 C17 C16 . . . . 34.4(13) ?
C15 C16 C17 C18 . . . . -0.4(13) ?
C15 C16 C17 N2 . . . . 173.7(8) ?
N2 C17 C18 C19 . . . . -173.4(8) ?
C16 C17 C18 C19 . . . . 0.9(14) ?
C17 C18 C19 C14 . . . . 0.0(14) ?
C15 C14 C19 C18 . . . . -1.5(13) ?
S2 C14 C19 C18 . . . . 174.5(7) ?
C17 N2 C20 C21 . . . . -172.0(8) ?
N2 C20 C21 C26 . . . . -179.7(9) ?
N2 C20 C21 C22 . . . . 1.6(14) ?
C26 C21 C22 O8 . . . . 178.5(8) ?
C20 C21 C22 O8 . . . . -2.9(13) ?
C26 C21 C22 C23 . . . . -1.2(13) ?
C20 C21 C22 C23 . . . . 177.4(8) ?
O8 C22 C23 C24 . . . . -178.9(9) ?
C21 C22 C23 C24 . . . . 0.8(14) ?
C22 C23 C24 C25 . . . . 0.0(15) ?
C23 C24 C25 C26 . . . . -0.2(15) ?
C24 C25 C26 C21 . . . . -0.3(15) ?
C22 C21 C26 C25 . . . . 1.0(14) ?
C20 C21 C26 C25 . . . . -177.6(9) ?
